data_2208806
loop_
_publ_author_name
'Puls, Angela'
'N\"ather, Christian'
'Bensch, Wolfgang'

_publ_section_title
;
 Poly[propane-1,2-diammonium
 \m-disulfido-deca-\m-sulfido-disulfidooctaantimonate(III)]
;
_journal_coeditor_code BT2052
_journal_issue 5
_journal_name_full 'Acta Crystallographica Section E'
_journal_page_first m1045
_journal_page_last m1047
_journal_paper_doi 10.1107/S1600536806012979
_journal_volume 62
_journal_year 2006
_chemical_formula_iupac '(C3 H12 N2) [Sb8 S14]'
_chemical_formula_moiety 'C3 H12 N2 2+ , S14 Sb8 2-'
_chemical_formula_sum 'C3 H12 N2 S14 Sb8'
_chemical_formula_weight 1498.99
_chemical_name_systematic
;
Poly[propane-1,2-diammonium \m-disulfido-deca-\m-sulfido-
disulfidooctaantimonate(III)]
;
_space_group_IT_number 14
_symmetry_cell_setting monoclinic
_symmetry_space_group_name_Hall '-P 2yn'
_symmetry_space_group_name_H-M 'P 1 21/n 1'
_atom_sites_solution_hydrogens geom
_atom_sites_solution_primary direct
_atom_sites_solution_secondary difmap
_audit_creation_method SHELXL97
_cell_angle_alpha 90.00
_cell_angle_beta 97.558(11)
_cell_angle_gamma 90.00
_cell_formula_units_Z 2
_cell_length_a 7.1404(13)
_cell_length_b 25.522(4)
_cell_length_c 7.9316(9)
_cell_measurement_reflns_used 97
_cell_measurement_temperature 293(2)
_cell_measurement_theta_max 25
_cell_measurement_theta_min 2.5
_cell_volume 1432.9(4)
_computing_cell_refinement DIF4
_computing_data_collection 'DIF4 (Stoe & Cie, 1992)'
_computing_data_reduction 'REDU4 (Stoe & Cie, 1992)'
_computing_molecular_graphics 'DIAMOND (Brandenburg, 1999)'
_computing_publication_material 'CIFTAB in SHELXL97'
_computing_structure_refinement 'SHELXL97 (Sheldrick, 1997)'
_computing_structure_solution 'SHELXS97 (Sheldrick, 1997)'
_diffrn_ambient_temperature 293(2)
_diffrn_detector_area_resol_mean n
_diffrn_measured_fraction_theta_full 0.996
_diffrn_measured_fraction_theta_max 0.996
_diffrn_measurement_device_type 'Stoe AED2'
_diffrn_measurement_method \w/\q
_diffrn_radiation_monochromator graphite
_diffrn_radiation_source 'fine-focus sealed tube'
_diffrn_radiation_type MoK\a
_diffrn_radiation_wavelength 0.71073
_diffrn_reflns_av_R_equivalents 0.0373
_diffrn_reflns_av_sigmaI/netI 0.0376
_diffrn_reflns_limit_h_max 8
_diffrn_reflns_limit_h_min -8
_diffrn_reflns_limit_k_max 20
_diffrn_reflns_limit_k_min -30
_diffrn_reflns_limit_l_max 9
_diffrn_reflns_limit_l_min 0
_diffrn_reflns_number 4911
_diffrn_reflns_theta_full 25.03
_diffrn_reflns_theta_max 25.03
_diffrn_reflns_theta_min 2.71
_diffrn_standards_decay_% 0
_diffrn_standards_interval_time 120
_diffrn_standards_number 4
_exptl_absorpt_coefficient_mu 8.443
_exptl_absorpt_correction_T_max 0.450
_exptl_absorpt_correction_T_min 0.368
_exptl_absorpt_correction_type numerical
_exptl_absorpt_process_details '(X-SHAPE; Stoe & Cie, 1998)'
_exptl_crystal_colour red
_exptl_crystal_density_diffrn 3.474
_exptl_crystal_density_method 'not measured'
_exptl_crystal_description block
_exptl_crystal_F_000 1352
_exptl_crystal_size_max 0.21
_exptl_crystal_size_mid 0.1
_exptl_crystal_size_min 0.1
_refine_diff_density_max 1.502
_refine_diff_density_min -1.176
_refine_ls_extinction_method none
_refine_ls_goodness_of_fit_ref 1.101
_refine_ls_hydrogen_treatment constr
_refine_ls_matrix_type full
_refine_ls_number_parameters 120
_refine_ls_number_reflns 2537
_refine_ls_number_restraints 2
_refine_ls_restrained_S_all 1.101
_refine_ls_R_factor_all 0.0422
_refine_ls_R_factor_gt 0.0331
_refine_ls_shift/su_max 0.001
_refine_ls_shift/su_mean 0.000
_refine_ls_structure_factor_coef Fsqd
_refine_ls_weighting_details 'calc w = 1/[\s^2^(Fo^2^)+(0.0477P)^2^+9.1338P] where P=(Fo^2^+2Fc^2^)/3'
_refine_ls_weighting_scheme calc
_refine_ls_wR_factor_gt 0.0900
_refine_ls_wR_factor_ref 0.0935
_reflns_number_gt 2160
_reflns_number_total 2537
_reflns_threshold_expression I>2\s(I)
_cod_data_source_file bt2052.cif
_cod_data_source_block I
_cod_original_sg_symbol_H-M 'P 21/n'
_cod_database_code 2208806
_cod_database_fobs_code 2208806

loop_
_symmetry_equiv_pos_as_xyz
'x, y, z'
'-x+1/2, y+1/2, -z+1/2'
'-x, -y, -z'
'x-1/2, -y-1/2, z-1/2'

loop_
_atom_site_type_symbol
_atom_site_label
_atom_site_fract_x
_atom_site_fract_y
_atom_site_fract_z
_atom_site_U_iso_or_equiv
_atom_site_adp_type
_atom_site_calc_flag
_atom_site_refinement_flags
_atom_site_occupancy
Sb Sb1 0.94520(7) 0.61319(2) 1.50036(7) 0.02378(16) Uani d . 1
Sb Sb2 0.47556(7) 0.67450(2) 1.32802(7) 0.02315(16) Uani d . 1
Sb Sb3 0.08281(7) 0.67774(2) 0.93193(6) 0.02318(16) Uani d . 1
Sb Sb4 0.54870(7) 0.74445(2) 0.92448(7) 0.02745(17) Uani d . 1
S S1 1.0655(3) 0.52578(9) 1.4238(3) 0.0374(6) Uani d . 1
S S2 0.6114(3) 0.59000(9) 1.4455(3) 0.0358(5) Uani d . 1
S S3 0.2354(3) 0.61942(8) 1.1599(3) 0.0255(4) Uani d . 1
S S4 0.7030(3) 0.67677(9) 1.1195(3) 0.0318(5) Uani d . 1
S S5 0.3375(3) 0.68216(9) 0.7491(3) 0.0309(5) Uani d . 1
S S6 -0.0288(4) 0.59269(9) 0.8017(3) 0.0375(6) Uani d . 1
S S7 0.3177(3) 0.77066(9) 1.1018(2) 0.0251(4) Uani d . 1
N N1 0.499(3) 0.5677(7) 0.857(2) 0.048(4) Uiso d PD 0.50
H H1N1 0.4632 0.5770 0.7477 0.072 Uiso d PR 0.50
H H2N1 0.3998 0.5704 0.9153 0.072 Uiso d PR 0.50
H H3N1 0.5922 0.5890 0.9029 0.072 Uiso d PR 0.50
C C1 0.571(5) 0.5150(12) 0.867(4) 0.080(8) Uiso d PD 0.50
H H1A 0.6797 0.5108 0.8084 0.096 Uiso d PR 0.50
H H1B 0.4741 0.4909 0.8217 0.096 Uiso d PR 0.50
C C2 0.606(5) 0.5106(17) 1.039(4) 0.110(12) Uiso d PD 0.50
H H2 0.5859 0.5452 1.0807 0.132 Uiso d PR 0.50
C C3 0.796(6) 0.509(2) 1.064(7) 0.150(18) Uiso d PD 0.50
H H3A 0.8442 0.5301 0.9786 0.225 Uiso d PR 0.50
H H3B 0.8489 0.5211 1.1747 0.225 Uiso d PR 0.50
H H3C 0.8312 0.4731 1.0501 0.225 Uiso d PR 0.50
N N2 0.559(5) 0.4778(13) 1.177(4) 0.107(10) Uiso d PD 0.50
H H1N2 0.6230 0.4885 1.2766 0.161 Uiso d PR 0.50
H H2N2 0.4344 0.4796 1.1822 0.161 Uiso d PR 0.50
H H3N2 0.5913 0.4445 1.1565 0.161 Uiso d PR 0.50

loop_
_atom_site_aniso_label
_atom_site_aniso_U_11
_atom_site_aniso_U_22
_atom_site_aniso_U_33
_atom_site_aniso_U_12
_atom_site_aniso_U_13
_atom_site_aniso_U_23
Sb1 0.0256(3) 0.0210(3) 0.0247(3) 0.0013(2) 0.0031(2) 0.0006(2)
Sb2 0.0211(3) 0.0261(3) 0.0221(3) 0.0031(2) 0.0025(2) -0.0008(2)
Sb3 0.0212(3) 0.0268(3) 0.0215(3) 0.0000(2) 0.0026(2) 0.0000(2)
Sb4 0.0261(3) 0.0300(3) 0.0287(3) -0.0041(2) 0.0125(2) 0.0002(2)
S1 0.0463(13) 0.0234(12) 0.0475(14) 0.0066(9) 0.0244(11) 0.0007(10)
S2 0.0281(11) 0.0247(11) 0.0506(14) -0.0001(9) -0.0102(10) 0.0044(10)
S3 0.0252(9) 0.0252(11) 0.0247(10) -0.0026(8) -0.0019(8) 0.0031(8)
S4 0.0233(10) 0.0369(13) 0.0368(11) 0.0073(9) 0.0103(9) 0.0019(10)
S5 0.0334(11) 0.0361(13) 0.0242(10) -0.0011(9) 0.0079(9) -0.0043(9)
S6 0.0569(15) 0.0292(12) 0.0236(10) -0.0111(10) -0.0050(10) 0.0013(9)
S7 0.0219(9) 0.0301(11) 0.0241(9) 0.0014(8) 0.0057(8) -0.0010(9)

loop_
_atom_type_symbol
_atom_type_description
_atom_type_scat_dispersion_real
_atom_type_scat_dispersion_imag
_atom_type_scat_source
C C 0.0033 0.0016 'International Tables Vol C Tables 4.2.6.8 and 6.1.1.4'
H H 0.0000 0.0000 'International Tables Vol C Tables 4.2.6.8 and 6.1.1.4'
N N 0.0061 0.0033 'International Tables Vol C Tables 4.2.6.8 and 6.1.1.4'
S S 0.1246 0.1234 'International Tables Vol C Tables 4.2.6.8 and 6.1.1.4'
Sb Sb -0.5866 1.5461 'International Tables Vol C Tables 4.2.6.8 and 6.1.1.4'

loop_
_geom_angle_atom_site_label_1
_geom_angle_atom_site_label_2
_geom_angle_atom_site_label_3
_geom_angle_site_symmetry_1
_geom_angle
_geom_angle_publ_flag
S6 Sb1 S2 1_656 93.99(9) y
S6 Sb1 S1 1_656 93.59(9) y
S2 Sb1 S1 . 95.70(8) y
S4 Sb2 S3 . 97.07(8) y
S4 Sb2 S2 . 90.73(8) y
S3 Sb2 S2 . 85.28(7) y
S5 Sb3 S3 . 99.69(8) y
S5 Sb3 S6 . 90.93(8) y
S3 Sb3 S6 . 82.26(7) y
S7 Sb4 S4 . 96.43(7) y
S7 Sb4 S5 . 95.33(7) y
S4 Sb4 S5 . 95.20(8) y
S1 S1 Sb1 3_768 103.16(14) y
Sb1 S2 Sb2 . 100.35(8) y
Sb2 S3 Sb3 . 105.03(8) y
Sb2 S4 Sb4 . 99.03(7) y
Sb3 S5 Sb4 . 98.04(8) y
Sb1 S6 Sb3 1_454 101.50(9) y
C1 N1 H1N1 . 110.9 ?
C1 N1 H2N1 . 110.0 ?
H1N1 N1 H2N1 . 109.5 ?
C1 N1 H3N1 . 107.5 ?
H1N1 N1 H3N1 . 109.5 ?
H2N1 N1 H3N1 . 109.5 ?
C2 C1 N1 . 99(3) ?
C2 C1 H1A . 115.0 ?
N1 C1 H1A . 112.6 ?
C2 C1 H1B . 110.4 ?
N1 C1 H1B . 110.1 ?
H1A C1 H1B . 109.7 ?
C3 C2 C1 . 101(4) ?
C3 C2 N2 . 102(3) ?
C1 C2 N2 . 141(4) ?
C3 C2 H2 . 99.9 ?
C1 C2 H2 . 104.5 ?
N2 C2 H2 . 102.4 ?
C2 C3 H3A . 109.1 ?
C2 C3 H3B . 112.8 ?
H3A C3 H3B . 109.5 ?
C2 C3 H3C . 106.5 ?
H3A C3 H3C . 109.5 ?
H3B C3 H3C . 109.5 ?
C2 N2 H1N2 . 110.3 ?
C2 N2 H2N2 . 109.4 ?
H1N2 N2 H2N2 . 109.5 ?
C2 N2 H3N2 . 108.7 ?
H1N2 N2 H3N2 . 109.5 ?
H2N2 N2 H3N2 . 109.5 ?

loop_
_geom_bond_atom_site_label_1
_geom_bond_atom_site_label_2
_geom_bond_site_symmetry_2
_geom_bond_distance
_geom_bond_publ_flag
Sb1 S6 1_656 2.430(2) y
Sb1 S2 . 2.439(2) y
Sb1 S1 . 2.494(2) y
Sb2 S4 . 2.466(2) y
Sb2 S3 . 2.468(2) y
Sb2 S2 . 2.495(2) y
Sb3 S5 . 2.473(2) y
Sb3 S3 . 2.481(2) y
Sb3 S6 . 2.489(2) y
Sb4 S7 . 2.399(2) y
Sb4 S4 . 2.479(2) y
Sb4 S5 . 2.487(2) y
S1 S1 3_768 2.089(5) y
S6 Sb1 1_454 2.430(2) y
N1 C1 . 1.44(3) ?
N1 H1N1 . 0.9000 ?
N1 H2N1 . 0.9000 ?
N1 H3N1 . 0.9000 ?
C1 C2 . 1.36(3) ?
C1 H1A . 0.9600 ?
C1 H1B . 0.9599 ?
C2 C3 . 1.35(3) ?
C2 N2 . 1.45(3) ?
C2 H2 . 0.9599 ?
C3 H3A . 0.9599 ?
C3 H3B . 0.9599 ?
C3 H3C . 0.9601 ?
N2 H1N2 . 0.9000 ?
N2 H2N2 . 0.9000 ?
N2 H3N2 . 0.9000 ?
